data_2206782
loop_
_publ_author_name
'David J Adams'
'John Fawcett'
'Eric G. Hope'
'Alison M. Stuart'

_publ_section_title
;
 4,5-Bis[bis(diethylamino)phosphino]-9,9-dimethylxanthene
;
_journal_coeditor_code RN6058
_journal_issue 9
_journal_name_full 'Acta Crystallographica Section E'
_journal_page_first o2831
_journal_page_last o2832
_journal_paper_doi 10.1107/S1600536805024797
_journal_volume 61
_journal_year 2005
_chemical_formula_iupac 'C31 H52 N4 O P2'
_chemical_formula_moiety 'C31 H52 N4 O P2'
_chemical_formula_sum 'C31 H52 N4 O P2'
_chemical_formula_weight 558.71
_chemical_name_systematic
;
4,5-Bis[bis(diethylamino)phosphino]-9,9-dimethylxanthene
;
_space_group_IT_number 14
_symmetry_cell_setting monoclinic
_symmetry_space_group_name_Hall '-P 2ybc'
_symmetry_space_group_name_H-M 'P 1 21/c 1'
_atom_sites_solution_hydrogens geom
_atom_sites_solution_primary direct
_atom_sites_solution_secondary difmap
_audit_creation_method SHELXL-97
_cell_angle_alpha 90.00
_cell_angle_beta 100.8800(10)
_cell_angle_gamma 90.00
_cell_formula_units_Z 4
_cell_length_a 18.7990(10)
_cell_length_b 11.4968(6)
_cell_length_c 15.2179(8)
_cell_measurement_reflns_used 6949
_cell_measurement_temperature 150(2)
_cell_measurement_theta_max 26.87
_cell_measurement_theta_min 2.23
_cell_volume 3229.9(3)
_computing_cell_refinement 'SAINT (Bruker, 1999)'
_computing_data_collection 'SMART (Bruker, 1997)'
_computing_data_reduction SAINT
_computing_molecular_graphics 'SHELXTL (Sheldrick, 2000)'
_computing_publication_material SHELXTL
_computing_structure_refinement 'SHELXL97 (Sheldrick, 1997)'
_computing_structure_solution 'SHELXS97 (Sheldrick, 1997)'
_diffrn_ambient_temperature 150(2)
_diffrn_measured_fraction_theta_full 0.999
_diffrn_measured_fraction_theta_max 0.999
_diffrn_measurement_device_type 'Bruker APEX CCD area-detector'
_diffrn_measurement_method '\f and \w'
_diffrn_radiation_monochromator graphite
_diffrn_radiation_source 'fine-focus sealed tube'
_diffrn_radiation_type MoK\a
_diffrn_radiation_wavelength 0.71073
_diffrn_reflns_av_R_equivalents 0.0340
_diffrn_reflns_av_sigmaI/netI 0.0335
_diffrn_reflns_limit_h_max 22
_diffrn_reflns_limit_h_min -22
_diffrn_reflns_limit_k_max 13
_diffrn_reflns_limit_k_min -13
_diffrn_reflns_limit_l_max 18
_diffrn_reflns_limit_l_min -18
_diffrn_reflns_number 22958
_diffrn_reflns_theta_full 24.99
_diffrn_reflns_theta_max 24.99
_diffrn_reflns_theta_min 2.09
_diffrn_standards_decay_% 0
_diffrn_standards_interval_count 0
_diffrn_standards_interval_time 0
_diffrn_standards_number 0
_exptl_absorpt_coefficient_mu 0.163
_exptl_absorpt_correction_T_max 0.96
_exptl_absorpt_correction_T_min 0.93
_exptl_absorpt_correction_type multi-scan
_exptl_absorpt_process_details '(SADABS; Sheldrick, 1996)'
_exptl_crystal_colour colourless
_exptl_crystal_density_diffrn 1.149
_exptl_crystal_density_method 'not measured'
_exptl_crystal_description block
_exptl_crystal_F_000 1216
_exptl_crystal_size_max 0.34
_exptl_crystal_size_mid 0.21
_exptl_crystal_size_min 0.16
_refine_diff_density_max 0.527
_refine_diff_density_min -0.346
_refine_ls_extinction_method none
_refine_ls_goodness_of_fit_ref 1.064
_refine_ls_hydrogen_treatment constr
_refine_ls_matrix_type full
_refine_ls_number_parameters 353
_refine_ls_number_reflns 5685
_refine_ls_number_restraints 0
_refine_ls_restrained_S_all 1.064
_refine_ls_R_factor_all 0.0596
_refine_ls_R_factor_gt 0.0497
_refine_ls_shift/su_max 0.002
_refine_ls_shift/su_mean 0.000
_refine_ls_structure_factor_coef Fsqd
_refine_ls_weighting_details 'calc w = 1/[\s^2^(Fo^2^)+(0.0817P)^2^+0.3182P] where P = (Fo^2^+2Fc^2^)/3'
_refine_ls_weighting_scheme calc
_refine_ls_wR_factor_gt 0.1326
_refine_ls_wR_factor_ref 0.1385
_reflns_number_gt 4653
_reflns_number_total 5685
_reflns_threshold_expression I>2\s(I)
_cod_data_source_file rn6058.cif
_cod_data_source_block I
_cod_original_sg_symbol_H-M 'P 21/c'
_cod_database_code 2206782
_cod_database_fobs_code 2206782

loop_
_symmetry_equiv_pos_as_xyz
'x, y, z'
'-x, y+1/2, -z+1/2'
'-x, -y, -z'
'x, -y-1/2, z-1/2'

loop_
_atom_site_label
_atom_site_fract_x
_atom_site_fract_y
_atom_site_fract_z
_atom_site_U_iso_or_equiv
_atom_site_adp_type
_atom_site_calc_flag
_atom_site_refinement_flags
_atom_site_occupancy
_atom_site_type_symbol
P1 0.24064(3) 0.79839(4) 0.15134(4) 0.03314(17) Uani d . 1 P
P2 0.34099(3) 0.47707(4) 0.26900(4) 0.03378(17) Uani d . 1 P
O1 0.19529(7) 0.58133(11) 0.22875(9) 0.0323(3) Uani d . 1 O
N1 0.25398(9) 0.82334(14) 0.26194(12) 0.0335(4) Uani d . 1 N
N2 0.22386(11) 0.92669(15) 0.09521(12) 0.0421(5) Uani d . 1 N
N3 0.32498(9) 0.47476(14) 0.15649(12) 0.0341(4) Uani d . 1 N
N4 0.40281(10) 0.37232(15) 0.30858(14) 0.0460(5) Uani d . 1 N
C1 0.14864(10) 0.73710(17) 0.13477(13) 0.0299(4) Uani d . 1 C
C2 0.09075(12) 0.78508(19) 0.07518(14) 0.0378(5) Uani d . 1 C
H2 0.0981 0.8535 0.0431 0.045 Uiso calc R 1 H
C3 0.02307(12) 0.7352(2) 0.06197(15) 0.0450(6) Uani d . 1 C
H3 -0.0154 0.7682 0.0199 0.054 Uiso calc R 1 H
C4 0.01100(12) 0.6380(2) 0.10931(15) 0.0431(6) Uani d . 1 C
H4 -0.0364 0.6061 0.1010 0.052 Uiso calc R 1 H
C5 0.06652(11) 0.58504(18) 0.16925(14) 0.0341(5) Uani d . 1 C
C6 0.05264(12) 0.48505(19) 0.22901(17) 0.0436(6) Uani d . 1 C
C6' 0.02674(16) 0.5366(3) 0.3116(2) 0.0691(9) Uani d . 1 C
H61 0.0167 0.4733 0.3506 0.104 Uiso calc R 1 H
H62 -0.0175 0.5821 0.2918 0.104 Uiso calc R 1 H
H63 0.0646 0.5872 0.3445 0.104 Uiso calc R 1 H
C6" -0.00587(16) 0.4030(3) 0.1799(3) 0.0886(11) Uani d . 1 C
H64 0.0104 0.3692 0.1279 0.133 Uiso calc R 1 H
H65 -0.0508 0.4467 0.1599 0.133 Uiso calc R 1 H
H66 -0.0146 0.3406 0.2204 0.133 Uiso calc R 1 H
C7 0.12274(12) 0.41934(17) 0.26105(14) 0.0356(5) Uani d . 1 C
C8 0.12244(14) 0.30780(19) 0.29698(17) 0.0491(6) Uani d . 1 C
H8 0.0776 0.2709 0.2989 0.059 Uiso calc R 1 H
C9 0.18592(16) 0.2506(2) 0.32963(18) 0.0571(7) Uani d . 1 C
H9 0.1847 0.1759 0.3559 0.069 Uiso calc R 1 H
C10 0.25162(14) 0.30120(19) 0.32450(16) 0.0464(6) Uani d . 1 C
H10 0.2952 0.2611 0.3483 0.056 Uiso calc R 1 H
C11 0.25522(11) 0.40994(17) 0.28504(13) 0.0331(5) Uani d . 1 C
C12 0.18949(11) 0.46837(16) 0.25811(13) 0.0301(5) Uani d . 1 C
C13 0.13532(10) 0.63374(17) 0.17769(13) 0.0292(4) Uani d . 1 C
C14 0.19883(12) 0.85861(18) 0.31332(14) 0.0355(5) Uani d . 1 C
H14A 0.1507 0.8556 0.2735 0.043 Uiso calc R 1 H
H14B 0.2080 0.9403 0.3327 0.043 Uiso calc R 1 H
C15 0.19678(14) 0.7844(2) 0.39480(15) 0.0494(6) Uani d . 1 C
H15A 0.1927 0.7023 0.3773 0.074 Uiso calc R 1 H
H15B 0.1549 0.8065 0.4210 0.074 Uiso calc R 1 H
H15C 0.2414 0.7963 0.4390 0.074 Uiso calc R 1 H
C16 0.32828(12) 0.8252(2) 0.31135(18) 0.0513(6) Uani d . 1 C
H16A 0.3602 0.7907 0.2735 0.062 Uiso calc R 1 H
H16B 0.3315 0.7758 0.3653 0.062 Uiso calc R 1 H
C17 0.35593(16) 0.9459(3) 0.3400(2) 0.0730(9) Uani d . 1 C
H17A 0.3533 0.9954 0.2871 0.110 Uiso calc R 1 H
H17B 0.4063 0.9408 0.3718 0.110 Uiso calc R 1 H
H17C 0.3260 0.9796 0.3798 0.110 Uiso calc R 1 H
C18 0.18840(14) 1.02350(18) 0.13247(16) 0.0449(6) Uani d . 1 C
H18A 0.2254 1.0670 0.1749 0.054 Uiso calc R 1 H
H18B 0.1531 0.9914 0.1668 0.054 Uiso calc R 1 H
C19 0.14921(17) 1.1079(2) 0.06274(19) 0.0656(8) Uani d . 1 C
H19A 0.1838 1.1414 0.0291 0.098 Uiso calc R 1 H
H19B 0.1273 1.1702 0.0926 0.098 Uiso calc R 1 H
H19C 0.1112 1.0664 0.0216 0.098 Uiso calc R 1 H
C20 0.27251(16) 0.9574(2) 0.03463(18) 0.0596(7) Uani d . 1 C
H20A 0.2441 0.9963 -0.0186 0.072 Uiso calc R 1 H
H20B 0.2928 0.8850 0.0141 0.072 Uiso calc R 1 H
C21 0.33337(19) 1.0348(3) 0.0748(2) 0.0846(10) Uani d . 1 C
H21A 0.3140 1.1095 0.0906 0.127 Uiso calc R 1 H
H21B 0.3652 1.0476 0.0316 0.127 Uiso calc R 1 H
H21C 0.3610 0.9983 0.1288 0.127 Uiso calc R 1 H
C22 0.28363(13) 0.38731(18) 0.09829(15) 0.0408(5) Uani d . 1 C
H22A 0.2685 0.3252 0.1359 0.049 Uiso calc R 1 H
H22B 0.3155 0.3516 0.0609 0.049 Uiso calc R 1 H
C23 0.21694(14) 0.4359(2) 0.03769(16) 0.0546(7) Uani d . 1 C
H23A 0.1860 0.4742 0.0740 0.082 Uiso calc R 1 H
H23B 0.1901 0.3725 0.0034 0.082 Uiso calc R 1 H
H23C 0.2317 0.4926 -0.0036 0.082 Uiso calc R 1 H
C24 0.36406(12) 0.55852(19) 0.11121(16) 0.0407(5) Uani d . 1 C
H24A 0.3758 0.6276 0.1501 0.049 Uiso calc R 1 H
H24B 0.3319 0.5843 0.0554 0.049 Uiso calc R 1 H
C25 0.43374(14) 0.5114(2) 0.0880(2) 0.0588(7) Uani d . 1 C
H25A 0.4683 0.4941 0.1432 0.088 Uiso calc R 1 H
H25B 0.4546 0.5695 0.0532 0.088 Uiso calc R 1 H
H25C 0.4233 0.4401 0.0526 0.088 Uiso calc R 1 H
C26 0.40659(13) 0.2562(2) 0.27059(19) 0.0525(7) Uani d . 1 C
H26A 0.3605 0.2410 0.2286 0.063 Uiso calc R 1 H
H26B 0.4105 0.1986 0.3196 0.063 Uiso calc R 1 H
C27 0.46806(16) 0.2363(2) 0.2219(2) 0.0665(8) Uani d . 1 C
H27A 0.4620 0.2868 0.1691 0.100 Uiso calc R 1 H
H27B 0.4682 0.1548 0.2032 0.100 Uiso calc R 1 H
H27C 0.5140 0.2544 0.2618 0.100 Uiso calc R 1 H
C28 0.46724(15) 0.4091(2) 0.37006(19) 0.0683(9) Uani d . 1 C
H28A 0.4594 0.4893 0.3900 0.082 Uiso calc R 1 H
H28B 0.5080 0.4116 0.3373 0.082 Uiso calc R 1 H
C29 0.4888(3) 0.3344(3) 0.4510(2) 0.1249(18) Uani d . 1 C
H29A 0.4472 0.3240 0.4806 0.187 Uiso calc R 1 H
H29B 0.5285 0.3717 0.4924 0.187 Uiso calc R 1 H
H29C 0.5048 0.2583 0.4331 0.187 Uiso calc R 1 H

loop_
_atom_site_aniso_label
_atom_site_aniso_U_11
_atom_site_aniso_U_22
_atom_site_aniso_U_33
_atom_site_aniso_U_12
_atom_site_aniso_U_13
_atom_site_aniso_U_23
P1 0.0327(3) 0.0226(3) 0.0477(4) 0.0019(2) 0.0167(3) 0.0019(2)
P2 0.0341(3) 0.0233(3) 0.0428(3) 0.0034(2) 0.0045(2) -0.0032(2)
O1 0.0293(8) 0.0204(7) 0.0463(9) -0.0018(6) 0.0047(6) 0.0051(6)
N1 0.0250(9) 0.0262(9) 0.0489(11) 0.0013(7) 0.0062(8) 0.0015(8)
N2 0.0568(12) 0.0292(10) 0.0465(11) 0.0027(9) 0.0252(9) 0.0080(8)
N3 0.0348(10) 0.0258(9) 0.0436(11) -0.0028(7) 0.0125(8) -0.0012(7)
N4 0.0386(11) 0.0278(10) 0.0656(13) 0.0065(8) -0.0051(9) -0.0067(9)
C1 0.0307(11) 0.0280(10) 0.0331(11) 0.0050(8) 0.0114(9) -0.0011(8)
C2 0.0434(13) 0.0347(12) 0.0358(12) 0.0090(10) 0.0087(10) 0.0006(9)
C3 0.0364(13) 0.0523(15) 0.0432(13) 0.0134(11) -0.0007(10) -0.0033(11)
C4 0.0260(11) 0.0506(14) 0.0525(14) 0.0007(10) 0.0070(10) -0.0117(12)
C5 0.0289(11) 0.0331(11) 0.0418(12) -0.0006(9) 0.0103(9) -0.0084(9)
C6 0.0341(12) 0.0368(12) 0.0630(16) -0.0093(10) 0.0174(11) -0.0005(11)
C6' 0.0724(19) 0.0618(18) 0.090(2) 0.0211(15) 0.0569(17) 0.0227(15)
C6" 0.0591(19) 0.0610(19) 0.135(3) -0.0289(16) -0.0094(19) 0.0131(19)
C7 0.0428(13) 0.0282(11) 0.0401(12) -0.0048(9) 0.0192(10) -0.0035(9)
C8 0.0601(16) 0.0325(12) 0.0641(16) -0.0069(11) 0.0362(13) 0.0024(11)
C9 0.080(2) 0.0314(13) 0.0695(18) 0.0031(13) 0.0380(15) 0.0164(12)
C10 0.0589(16) 0.0330(12) 0.0504(14) 0.0099(11) 0.0181(12) 0.0119(10)
C11 0.0433(12) 0.0247(10) 0.0328(11) 0.0042(9) 0.0113(9) -0.0006(8)
C12 0.0416(12) 0.0212(10) 0.0297(11) -0.0012(8) 0.0122(9) -0.0019(8)
C13 0.0277(11) 0.0273(10) 0.0332(11) 0.0032(8) 0.0069(8) -0.0030(8)
C14 0.0368(12) 0.0313(11) 0.0381(12) 0.0019(9) 0.0067(9) 0.0003(9)
C15 0.0621(17) 0.0458(14) 0.0399(13) -0.0022(12) 0.0085(12) 0.0050(11)
C16 0.0311(12) 0.0524(15) 0.0677(16) -0.0042(11) 0.0023(11) -0.0056(13)
C17 0.0571(18) 0.079(2) 0.083(2) -0.0322(16) 0.0133(15) -0.0303(17)
C18 0.0589(15) 0.0285(12) 0.0488(14) 0.0102(10) 0.0141(12) 0.0087(10)
C19 0.088(2) 0.0389(14) 0.0653(18) 0.0120(14) 0.0036(15) 0.0154(13)
C20 0.082(2) 0.0461(14) 0.0577(16) -0.0171(14) 0.0310(15) 0.0000(12)
C21 0.086(2) 0.073(2) 0.105(3) -0.0281(18) 0.042(2) -0.0244(19)
C22 0.0522(14) 0.0318(11) 0.0419(13) -0.0053(10) 0.0183(11) -0.0057(10)
C23 0.0701(18) 0.0523(15) 0.0380(14) -0.0116(13) 0.0013(12) -0.0032(11)
C24 0.0380(12) 0.0297(11) 0.0583(15) 0.0004(9) 0.0189(11) 0.0027(10)
C25 0.0481(15) 0.0462(14) 0.092(2) 0.0016(12) 0.0381(15) 0.0040(14)
C26 0.0425(14) 0.0300(12) 0.0789(18) 0.0086(10) -0.0040(12) -0.0097(12)
C27 0.072(2) 0.0449(15) 0.085(2) 0.0168(14) 0.0217(16) -0.0054(14)
C28 0.0632(18) 0.0544(16) 0.0721(19) 0.0192(14) -0.0260(15) -0.0176(14)
C29 0.199(5) 0.078(2) 0.072(2) 0.074(3) -0.039(3) -0.0197(19)

loop_
_atom_type_symbol
_atom_type_description
_atom_type_scat_dispersion_real
_atom_type_scat_dispersion_imag
_atom_type_scat_source
C C 0.0033 0.0016 'International Tables Vol C Tables 4.2.6.8 and 6.1.1.4'
H H 0.0000 0.0000 'International Tables Vol C Tables 4.2.6.8 and 6.1.1.4'
N N 0.0061 0.0033 'International Tables Vol C Tables 4.2.6.8 and 6.1.1.4'
O O 0.0106 0.0060 'International Tables Vol C Tables 4.2.6.8 and 6.1.1.4'
P P 0.1023 0.0942 'International Tables Vol C Tables 4.2.6.8 and 6.1.1.4'

loop_
_geom_angle_atom_site_label_1
_geom_angle_atom_site_label_2
_geom_angle_atom_site_label_3
_geom_angle
N1 P1 N2 109.46(9)
N1 P1 C1 99.29(9)
N2 P1 C1 100.52(9)
N3 P2 N4 109.15(9)
N3 P2 C11 97.77(9)
N4 P2 C11 102.27(9)
C13 O1 C12 119.03(15)
C16 N1 C14 115.21(18)
C16 N1 P1 117.86(15)
C14 N1 P1 126.45(14)
C20 N2 C18 116.49(18)
C20 N2 P1 116.57(16)
C18 N2 P1 121.22(14)
C24 N3 C22 115.13(17)
C24 N3 P2 117.43(14)
C22 N3 P2 126.86(14)
C28 N4 C26 115.18(18)
C28 N4 P2 117.00(15)
C26 N4 P2 125.94(16)
C2 C1 C13 116.95(19)
C2 C1 P1 122.44(16)
C13 C1 P1 120.46(15)
C3 C2 C1 121.2(2)
C3 C2 H2 119.4
C1 C2 H2 119.4
C4 C3 C2 120.2(2)
C4 C3 H3 119.9
C2 C3 H3 119.9
C3 C4 C5 121.6(2)
C3 C4 H4 119.2
C5 C4 H4 119.2
C4 C5 C13 117.0(2)
C4 C5 C6 122.15(19)
C13 C5 C6 120.70(19)
C5 C6 C7 109.42(17)
C5 C6 C6" 111.2(2)
C7 C6 C6" 110.5(2)
C5 C6 C6' 108.16(19)
C7 C6 C6' 108.5(2)
C6" C6 C6' 109.0(2)
C6 C6' H61 109.5
C6 C6' H62 109.5
H61 C6' H62 109.5
C6 C6' H63 109.5
H61 C6' H63 109.5
H62 C6' H63 109.5
C6 C6" H64 109.5
C6 C6" H65 109.5
H64 C6" H65 109.5
C6 C6" H66 109.5
H64 C6" H66 109.5
H65 C6" H66 109.5
C12 C7 C8 117.3(2)
C12 C7 C6 121.64(18)
C8 C7 C6 121.09(19)
C9 C8 C7 121.0(2)
C9 C8 H8 119.5
C7 C8 H8 119.5
C8 C9 C10 120.3(2)
C8 C9 H9 119.9
C10 C9 H9 119.9
C9 C10 C11 121.2(2)
C9 C10 H10 119.4
C11 C10 H10 119.4
C10 C11 C12 116.43(19)
C10 C11 P2 123.15(17)
C12 C11 P2 120.41(15)
C7 C12 O1 121.31(18)
C7 C12 C11 123.46(18)
O1 C12 C11 115.23(17)
O1 C13 C5 121.45(18)
O1 C13 C1 115.70(17)
C5 C13 C1 122.85(18)
N1 C14 C15 114.25(18)
N1 C14 H14A 108.7
C15 C14 H14A 108.7
N1 C14 H14B 108.7
C15 C14 H14B 108.7
H14A C14 H14B 107.6
C14 C15 H15A 109.5
C14 C15 H15B 109.5
H15A C15 H15B 109.5
C14 C15 H15C 109.5
H15A C15 H15C 109.5
H15B C15 H15C 109.5
N1 C16 C17 113.9(2)
N1 C16 H16A 108.8
C17 C16 H16A 108.8
N1 C16 H16B 108.8
C17 C16 H16B 108.8
H16A C16 H16B 107.7
C16 C17 H17A 109.5
C16 C17 H17B 109.5
H17A C17 H17B 109.5
C16 C17 H17C 109.5
H17A C17 H17C 109.5
H17B C17 H17C 109.5
N2 C18 C19 114.2(2)
N2 C18 H18A 108.7
C19 C18 H18A 108.7
N2 C18 H18B 108.7
C19 C18 H18B 108.7
H18A C18 H18B 107.6
C18 C19 H19A 109.5
C18 C19 H19B 109.5
H19A C19 H19B 109.5
C18 C19 H19C 109.5
H19A C19 H19C 109.5
H19B C19 H19C 109.5
N2 C20 C21 114.2(2)
N2 C20 H20A 108.7
C21 C20 H20A 108.7
N2 C20 H20B 108.7
C21 C20 H20B 108.7
H20A C20 H20B 107.6
C20 C21 H21A 109.5
C20 C21 H21B 109.5
H21A C21 H21B 109.5
C20 C21 H21C 109.5
H21A C21 H21C 109.5
H21B C21 H21C 109.5
N3 C22 C23 113.50(18)
N3 C22 H22A 108.9
C23 C22 H22A 108.9
N3 C22 H22B 108.9
C23 C22 H22B 108.9
H22A C22 H22B 107.7
C22 C23 H23A 109.5
C22 C23 H23B 109.5
H23A C23 H23B 109.5
C22 C23 H23C 109.5
H23A C23 H23C 109.5
H23B C23 H23C 109.5
N3 C24 C25 114.03(18)
N3 C24 H24A 108.7
C25 C24 H24A 108.7
N3 C24 H24B 108.7
C25 C24 H24B 108.7
H24A C24 H24B 107.6
C24 C25 H25A 109.5
C24 C25 H25B 109.5
H25A C25 H25B 109.5
C24 C25 H25C 109.5
H25A C25 H25C 109.5
H25B C25 H25C 109.5
N4 C26 C27 115.7(2)
N4 C26 H26A 108.4
C27 C26 H26A 108.4
N4 C26 H26B 108.4
C27 C26 H26B 108.4
H26A C26 H26B 107.4
C26 C27 H27A 109.5
C26 C27 H27B 109.5
H27A C27 H27B 109.5
C26 C27 H27C 109.5
H27A C27 H27C 109.5
H27B C27 H27C 109.5
N4 C28 C29 115.4(3)
N4 C28 H28A 108.4
C29 C28 H28A 108.4
N4 C28 H28B 108.4
C29 C28 H28B 108.4
H28A C28 H28B 107.5
C28 C29 H29A 109.5
C28 C29 H29B 109.5
H29A C29 H29B 109.5
C28 C29 H29C 109.5
H29A C29 H29C 109.5
H29B C29 H29C 109.5

loop_
_geom_bond_atom_site_label_1
_geom_bond_atom_site_label_2
_geom_bond_distance
P1 N1 1.6789(19)
P1 N2 1.7038(18)
P1 C1 1.840(2)
P2 N3 1.6816(18)
P2 N4 1.7027(18)
P2 C11 1.845(2)
O1 C13 1.381(2)
O1 C12 1.384(2)
N1 C16 1.456(3)
N1 C14 1.469(3)
N2 C20 1.459(3)
N2 C18 1.465(3)
N3 C24 1.460(3)
N3 C22 1.463(3)
N4 C28 1.447(3)
N4 C26 1.462(3)
C1 C2 1.392(3)
C1 C13 1.401(3)
C2 C3 1.375(3)
C2 H2 0.9500
C3 C4 1.371(3)
C3 H3 0.9500
C4 C5 1.390(3)
C4 H4 0.9500
C5 C13 1.393(3)
C5 C6 1.519(3)
C6 C7 1.517(3)
C6 C6" 1.532(3)
C6 C6' 1.549(4)
C6' H61 0.9800
C6' H62 0.9800
C6' H63 0.9800
C6" H64 0.9800
C6" H65 0.9800
C6" H66 0.9800
C7 C12 1.384(3)
C7 C8 1.394(3)
C8 C9 1.371(4)
C8 H8 0.9500
C9 C10 1.381(4)
C9 H9 0.9500
C10 C11 1.394(3)
C10 H10 0.9500
C11 C12 1.398(3)
C14 C15 1.512(3)
C14 H14A 0.9900
C14 H14B 0.9900
C15 H15A 0.9800
C15 H15B 0.9800
C15 H15C 0.9800
C16 C17 1.517(4)
C16 H16A 0.9900
C16 H16B 0.9900
C17 H17A 0.9800
C17 H17B 0.9800
C17 H17C 0.9800
C18 C19 1.521(3)
C18 H18A 0.9900
C18 H18B 0.9900
C19 H19A 0.9800
C19 H19B 0.9800
C19 H19C 0.9800
C20 C21 1.487(4)
C20 H20A 0.9900
C20 H20B 0.9900
C21 H21A 0.9800
C21 H21B 0.9800
C21 H21C 0.9800
C22 C23 1.516(3)
C22 H22A 0.9900
C22 H22B 0.9900
C23 H23A 0.9800
C23 H23B 0.9800
C23 H23C 0.9800
C24 C25 1.520(3)
C24 H24A 0.9900
C24 H24B 0.9900
C25 H25A 0.9800
C25 H25B 0.9800
C25 H25C 0.9800
C26 C27 1.503(4)
C26 H26A 0.9900
C26 H26B 0.9900
C27 H27A 0.9800
C27 H27B 0.9800
C27 H27C 0.9800
C28 C29 1.494(4)
C28 H28A 0.9900
C28 H28B 0.9900
C29 H29A 0.9800
C29 H29B 0.9800
C29 H29C 0.9800

loop_
_geom_torsion_atom_site_label_1
_geom_torsion_atom_site_label_2
_geom_torsion_atom_site_label_3
_geom_torsion_atom_site_label_4
_geom_torsion
N2 P1 N1 C16 -101.02(17)
C1 P1 N1 C16 154.27(16)
N2 P1 N1 C14 70.55(18)
C1 P1 N1 C14 -34.16(17)
N1 P1 N2 C20 122.28(17)
C1 P1 N2 C20 -133.86(18)
N1 P1 N2 C18 -30.1(2)
C1 P1 N2 C18 73.8(2)
N4 P2 N3 C24 -97.65(16)
C11 P2 N3 C24 156.43(15)
N4 P2 N3 C22 73.12(19)
C11 P2 N3 C22 -32.80(18)
N3 P2 N4 C28 124.9(2)
C11 P2 N4 C28 -132.3(2)
N3 P2 N4 C26 -38.7(2)
C11 P2 N4 C26 64.1(2)
N1 P1 C1 C2 122.63(17)
N2 P1 C1 C2 10.69(19)
N1 P1 C1 C13 -62.09(17)
N2 P1 C1 C13 -174.03(16)
C13 C1 C2 C3 2.4(3)
P1 C1 C2 C3 177.83(16)
C1 C2 C3 C4 1.6(3)
C2 C3 C4 C5 -2.2(3)
C3 C4 C5 C13 -1.3(3)
C3 C4 C5 C6 173.6(2)
C4 C5 C6 C7 160.1(2)
C13 C5 C6 C7 -25.1(3)
C4 C5 C6 C6" 37.7(3)
C13 C5 C6 C6" -147.5(2)
C4 C5 C6 C6' -81.9(3)
C13 C5 C6 C6' 92.9(2)
C5 C6 C7 C12 18.5(3)
C6" C6 C7 C12 141.4(2)
C6' C6 C7 C12 -99.3(2)
C5 C6 C7 C8 -163.2(2)
C6" C6 C7 C8 -40.4(3)
C6' C6 C7 C8 79.0(3)
C12 C7 C8 C9 1.3(3)
C6 C7 C8 C9 -177.0(2)
C7 C8 C9 C10 -2.4(4)
C8 C9 C10 C11 -1.1(4)
C9 C10 C11 C12 5.2(3)
C9 C10 C11 P2 -175.46(19)
N3 P2 C11 C10 113.93(19)
N4 P2 C11 C10 2.3(2)
N3 P2 C11 C12 -66.72(17)
N4 P2 C11 C12 -178.34(16)
C8 C7 C12 O1 -175.96(18)
C6 C7 C12 O1 2.4(3)
C8 C7 C12 C11 3.2(3)
C6 C7 C12 C11 -178.5(2)
C13 O1 C12 C7 -19.3(3)
C13 O1 C12 C11 161.51(17)
C10 C11 C12 C7 -6.3(3)
P2 C11 C12 C7 174.29(16)
C10 C11 C12 O1 172.85(18)
P2 C11 C12 O1 -6.5(2)
C12 O1 C13 C5 12.3(3)
C12 O1 C13 C1 -166.96(16)
C4 C5 C13 O1 -173.69(18)
C6 C5 C13 O1 11.3(3)
C4 C5 C13 C1 5.5(3)
C6 C5 C13 C1 -169.50(19)
C2 C1 C13 O1 173.18(17)
P1 C1 C13 O1 -2.4(2)
C2 C1 C13 C5 -6.1(3)
P1 C1 C13 C5 178.41(15)
C16 N1 C14 C15 -59.4(2)
P1 N1 C14 C15 128.82(18)
C14 N1 C16 C17 -65.7(3)
P1 N1 C16 C17 106.8(2)
C20 N2 C18 C19 52.3(3)
P1 N2 C18 C19 -155.28(19)
C18 N2 C20 C21 58.6(3)
P1 N2 C20 C21 -95.2(3)
C24 N3 C22 C23 -71.2(2)
P2 N3 C22 C23 117.85(19)
C22 N3 C24 C25 -77.7(3)
P2 N3 C24 C25 94.1(2)
C28 N4 C26 C27 -56.6(3)
P2 N4 C26 C27 107.2(2)
C26 N4 C28 C29 -60.1(4)
P2 N4 C28 C29 134.5(2)

loop_
_cod_related_entry_id
_cod_related_entry_database
_cod_related_entry_code
1 ChemSpider 21128916
